data_7018110
loop_
_publ_author_name
'Aschenbach, Lara K.'
'Knight, Fergus R.'
'Randall, Rebecca A. M.'
'Cordes, David B.'
'Baggott, Alex'
'B\"uhl, Michael'
'Slawin, Alexandra M. Z.'
'Woollins, J. Derek'

_publ_section_title
;
 Onset of three-centre, four-electron bonding in peri-substituted
 acenaphthenes: A structural and computational investigation.
;
_journal_issue 11
_journal_name_full 'Dalton transactions (Cambridge, England : 2003)'
_journal_page_first 3141
_journal_page_last 3153
_journal_paper_doi 10.1039/c1dt11697e
_journal_volume 41
_journal_year 2012
_chemical_formula_moiety 'C12 H8 Br I'
_chemical_formula_sum 'C12 H8 Br I'
_chemical_formula_weight 359.00
_space_group_IT_number 14
_symmetry_cell_setting monoclinic
_symmetry_Int_Tables_number 14
_symmetry_space_group_name_Hall '-P 2yn'
_symmetry_space_group_name_H-M 'P 1 21/n 1'
_atom_sites_solution_hydrogens geom
_atom_sites_solution_primary direct
_atom_sites_solution_secondary difmap
_cell_angle_alpha 90.0000
_cell_angle_beta 107.423(9)
_cell_angle_gamma 90.0000
_cell_formula_units_Z 4
_cell_length_a 7.912(3)
_cell_length_b 11.715(5)
_cell_length_c 11.771(5)
_cell_measurement_reflns_used 4428
_cell_measurement_temperature 125
_cell_measurement_theta_max 29.13
_cell_measurement_theta_min 1.74
_cell_volume 1041.0(7)
_computing_cell_refinement 'CrystalClear-SM Expert 2.0 r2'
_computing_data_collection 'CrystalClear-SM Expert 2.0 r2 (Rigaku, 2009)'
_computing_data_reduction 'CrystalClear-SM Expert 2.0 r2'
_computing_molecular_graphics 'CrystalStructure 4.0'
_computing_publication_material 'CrystalStructure 4.0 (Rigaku, 2010)'
_computing_structure_refinement 'SHELXL97 (Sheldrick, 1997)'
_computing_structure_solution SIR97
_diffrn_ambient_temperature 125
_diffrn_detector_area_resol_mean 28.944
_diffrn_measured_fraction_theta_full 0.990
_diffrn_measured_fraction_theta_max 0.862
_diffrn_measurement_device_type 'Rigaku Saturn724 CCD'
_diffrn_measurement_method \w
_diffrn_radiation_type 'Mo K\a'
_diffrn_radiation_wavelength 0.71075
_diffrn_reflns_av_R_equivalents 0.0382
_diffrn_reflns_limit_h_max 10
_diffrn_reflns_limit_h_min -10
_diffrn_reflns_limit_k_max 15
_diffrn_reflns_limit_k_min -13
_diffrn_reflns_limit_l_max 13
_diffrn_reflns_limit_l_min -15
_diffrn_reflns_number 8972
_diffrn_reflns_theta_full 25.00
_diffrn_reflns_theta_max 29.15
_diffrn_standards_number 0
_exptl_absorpt_coefficient_mu 6.880
_exptl_absorpt_correction_T_max 0.813
_exptl_absorpt_correction_T_min 0.492
_exptl_absorpt_correction_type multi-scan
_exptl_absorpt_process_details 'Jacobson, R. (1998) Private communication'
_exptl_crystal_colour colorless
_exptl_crystal_density_diffrn 2.290
_exptl_crystal_density_method 'not measured'
_exptl_crystal_description platelet
_exptl_crystal_F_000 672.00
_exptl_crystal_size_max 0.15
_exptl_crystal_size_mid 0.12
_exptl_crystal_size_min 0.03
_refine_diff_density_max 8.240
_refine_diff_density_min -3.490
_refine_ls_extinction_method none
_refine_ls_goodness_of_fit_ref 1.735
_refine_ls_hydrogen_treatment constr
_refine_ls_number_parameters 127
_refine_ls_number_reflns 2412
_refine_ls_number_restraints 0
_refine_ls_R_factor_gt 0.1031
_refine_ls_shift/su_max 0.031
_refine_ls_structure_factor_coef Fsqd
_refine_ls_weighting_details 'w = 1/[\s^2^(Fo^2^)+(0.2000P)^2^+0.0000P] where P=(Fo^2^+2Fc^2^)/3'
_refine_ls_weighting_scheme calc
_refine_ls_wR_factor_ref 0.3718
_reflns_number_gt 2243
_reflns_number_total 2529
_reflns_threshold_expression F^2^>2.0\s(F^2^)
_cod_data_source_file c1dt11697e.txt
_cod_data_source_block Ferg85-1off
_cod_original_cell_volume 1041.0(8)
_cod_database_code 7018110

loop_
_symmetry_equiv_pos_site_id
_symmetry_equiv_pos_as_xyz
1 +X,+Y,+Z
2 1/2-X,1/2+Y,1/2-Z
3 -X,-Y,-Z
4 1/2+X,1/2-Y,1/2+Z

loop_
_atom_site_label
_atom_site_type_symbol
_atom_site_fract_x
_atom_site_fract_y
_atom_site_fract_z
_atom_site_U_iso_or_equiv
_atom_site_adp_type
_atom_site_occupancy
_atom_site_symmetry_multiplicity
_atom_site_calc_flag
_atom_site_refinement_flags
I(1) I 0.38004(11) -0.09671(7) 0.14329(7) 0.0398(5) Uani 1.00 4 d .
Br(1) Br 0.07266(11) -0.07499(9) 0.29313(9) 0.0266(5) Uani 1.00 4 d .
C(1) C 0.4815(12) 0.0353(9) 0.2562(8) 0.0253(18) Uani 1.00 4 d .
C(2) C 0.6314(20) 0.0809(12) 0.2455(12) 0.044(3) Uani 1.00 4 d .
C(3) C 0.7250(13) 0.1705(12) 0.3177(10) 0.038(3) Uani 1.00 4 d .
C(4) C 0.6604(12) 0.2128(9) 0.4032(8) 0.028(2) Uani 1.00 4 d .
C(5) C 0.5032(12) 0.1648(9) 0.4188(8) 0.0252(19) Uani 1.00 4 d .
C(6) C 0.4599(14) 0.2204(8) 0.5114(10) 0.030(2) Uani 1.00 4 d .
C(7) C 0.3097(12) 0.1838(10) 0.5409(10) 0.033(2) Uani 1.00 4 d .
C(8) C 0.2002(14) 0.0977(9) 0.4675(8) 0.0246(20) Uani 1.00 4 d .
C(9) C 0.2529(12) 0.0432(9) 0.3805(9) 0.0278(20) Uani 1.00 4 d .
C(10) C 0.4052(13) 0.0775(7) 0.3500(8) 0.0188(17) Uani 1.00 4 d .
C(11) C 0.7252(17) 0.3103(11) 0.4967(10) 0.043(3) Uani 1.00 4 d .
C(12) C 0.5929(14) 0.3106(10) 0.5685(9) 0.034(2) Uani 1.00 4 d .
H(2) H 0.6775 0.0511 0.1858 0.053 Uiso 1.00 4 calc R
H(3) H 0.8305 0.2003 0.3064 0.046 Uiso 1.00 4 calc R
H(7) H 0.2811 0.2150 0.6074 0.039 Uiso 1.00 4 calc R
H(8) H 0.0901 0.0782 0.4794 0.030 Uiso 1.00 4 calc R
H(11A) H 0.8466 0.2946 0.5489 0.052 Uiso 1.00 4 calc R
H(11B) H 0.7247 0.3847 0.4567 0.052 Uiso 1.00 4 calc R
H(12A) H 0.6528 0.2919 0.6531 0.041 Uiso 1.00 4 calc R
H(12B) H 0.5352 0.3861 0.5641 0.041 Uiso 1.00 4 calc R

loop_
_atom_site_aniso_label
_atom_site_aniso_U_11
_atom_site_aniso_U_22
_atom_site_aniso_U_33
_atom_site_aniso_U_12
_atom_site_aniso_U_13
_atom_site_aniso_U_23
I(1) 0.0418(7) 0.0391(7) 0.0402(7) 0.0061(3) 0.0148(5) -0.0019(3)
Br(1) 0.0181(7) 0.0346(7) 0.0289(7) -0.0014(3) 0.0097(5) 0.0012(4)
C(1) 0.022(4) 0.025(4) 0.028(4) 0.000(3) 0.006(3) -0.004(4)
C(2) 0.054(8) 0.054(8) 0.032(6) 0.006(5) 0.025(6) 0.005(5)
C(3) 0.024(4) 0.052(7) 0.034(5) -0.008(5) 0.002(4) 0.014(5)
C(4) 0.024(4) 0.025(5) 0.028(4) -0.012(4) -0.004(3) 0.001(4)
C(5) 0.022(4) 0.027(5) 0.026(4) 0.002(4) 0.007(3) 0.013(4)
C(6) 0.030(5) 0.018(4) 0.036(5) -0.006(4) 0.001(4) 0.001(4)
C(7) 0.023(4) 0.033(5) 0.043(5) -0.001(4) 0.011(4) -0.004(5)
C(8) 0.026(4) 0.038(5) 0.012(4) -0.003(4) 0.007(3) -0.005(3)
C(9) 0.021(4) 0.028(5) 0.031(5) 0.005(4) 0.003(4) 0.008(4)
C(10) 0.026(4) 0.015(4) 0.020(4) 0.003(3) 0.014(3) 0.009(3)
C(11) 0.048(6) 0.038(6) 0.035(5) -0.029(5) 0.000(5) -0.006(5)
C(12) 0.032(5) 0.033(5) 0.031(5) -0.002(4) 0.002(4) -0.002(4)

loop_
_atom_type_symbol
_atom_type_description
_atom_type_scat_dispersion_real
_atom_type_scat_dispersion_imag
_atom_type_scat_source
C C 0.003 0.002
;
International Tables for Crystallography
(1992, Vol. C, Tables 4.2.6.8 and 6.1.1.4)
;
H H 0.000 0.000
;
International Tables for Crystallography
(1992, Vol. C, Table 6.1.1.4)
;
Br Br -0.290 2.459
;
International Tables for Crystallography
(1992, Vol. C, Tables 4.2.6.8 and 6.1.1.4)
;
I I -0.474 1.812
;
International Tables for Crystallography
(1992, Vol. C, Tables 4.2.6.8 and 6.1.1.4)
;

loop_
_geom_angle_atom_site_label_1
_geom_angle_atom_site_label_2
_geom_angle_atom_site_label_3
_geom_angle
_geom_angle_publ_flag
I(1) C(1) C(2) 115.3(9) yes
I(1) C(1) C(10) 124.4(7) yes
C(2) C(1) C(10) 120.2(10) yes
C(1) C(2) C(3) 124.0(13) yes
C(2) C(3) C(4) 118.2(11) yes
C(3) C(4) C(5) 119.4(9) yes
C(3) C(4) C(11) 132.4(10) yes
C(5) C(4) C(11) 108.2(9) yes
C(4) C(5) C(6) 110.1(8) yes
C(4) C(5) C(10) 124.9(10) yes
C(6) C(5) C(10) 125.0(10) yes
C(5) C(6) C(7) 118.4(9) yes
C(5) C(6) C(12) 112.0(10) yes
C(7) C(6) C(12) 129.6(11) yes
C(6) C(7) C(8) 117.9(11) yes
C(7) C(8) C(9) 120.8(10) yes
Br(1) C(9) C(8) 111.7(7) yes
Br(1) C(9) C(10) 125.9(7) yes
C(8) C(9) C(10) 122.0(9) yes
C(1) C(10) C(5) 113.3(9) yes
C(1) C(10) C(9) 131.2(8) yes
C(5) C(10) C(9) 115.5(9) yes
C(4) C(11) C(12) 104.8(10) yes
C(6) C(12) C(11) 104.8(9) yes
C(1) C(2) H(2) 118.012 yes
C(3) C(2) H(2) 118.010 yes
C(2) C(3) H(3) 120.898 yes
C(4) C(3) H(3) 120.902 yes
C(6) C(7) H(7) 121.028 yes
C(8) C(7) H(7) 121.022 yes
C(7) C(8) H(8) 119.610 yes
C(9) C(8) H(8) 119.614 yes
C(4) C(11) H(11A) 110.782 yes
C(4) C(11) H(11B) 110.776 yes
C(12) C(11) H(11A) 110.778 yes
C(12) C(11) H(11B) 110.781 yes
H(11A) C(11) H(11B) 108.852 yes
C(6) C(12) H(12A) 110.790 yes
C(6) C(12) H(12B) 110.788 yes
C(11) C(12) H(12A) 110.789 yes
C(11) C(12) H(12B) 110.795 yes
H(12A) C(12) H(12B) 108.861 yes

loop_
_geom_bond_atom_site_label_1
_geom_bond_atom_site_label_2
_geom_bond_distance
_geom_bond_publ_flag
I(1) C(1) 2.041(10) yes
Br(1) C(9) 2.032(9) yes
C(1) C(2) 1.340(19) yes
C(1) C(10) 1.492(15) yes
C(2) C(3) 1.413(18) yes
C(3) C(4) 1.352(17) yes
C(4) C(5) 1.426(14) yes
C(4) C(11) 1.562(16) yes
C(5) C(6) 1.398(16) yes
C(5) C(10) 1.389(12) yes
C(6) C(7) 1.402(16) yes
C(6) C(12) 1.500(14) yes
C(7) C(8) 1.438(14) yes
C(8) C(9) 1.373(16) yes
C(9) C(10) 1.414(15) yes
C(11) C(12) 1.530(19) yes
C(2) H(2) 0.950 yes
C(3) H(3) 0.950 yes
C(7) H(7) 0.950 yes
C(8) H(8) 0.950 yes
C(11) H(11A) 0.990 yes
C(11) H(11B) 0.990 yes
C(12) H(12A) 0.990 yes
C(12) H(12B) 0.990 yes

loop_
_geom_contact_atom_site_label_1
_geom_contact_atom_site_label_2
_geom_contact_distance
_geom_contact_publ_flag
_geom_contact_site_symmetry_2
I(1) Br(1) 3.4145(18) yes .
C(1) C(4) 2.802(13) yes .
C(2) C(5) 2.719(19) yes .
C(3) C(6) 3.579(18) yes .
C(3) C(10) 2.884(16) yes .
C(5) C(8) 2.742(15) yes .
C(6) C(9) 2.803(14) yes .
C(7) C(10) 2.862(16) yes .
I(1) C(6) 3.494(10) yes 2_545
I(1) C(7) 3.409(11) yes 2_545
Br(1) C(4) 3.517(10) yes 2_545
C(1) C(7) 3.558(14) yes 3_656
C(4) Br(1) 3.517(10) yes 2_555
C(5) C(9) 3.538(13) yes 3_656
C(6) I(1) 3.494(10) yes 2_555
C(7) I(1) 3.409(11) yes 2_555
C(7) C(1) 3.558(14) yes 3_656
C(9) C(5) 3.538(13) yes 3_656
I(1) H(2) 2.8430 yes .
Br(1) H(8) 2.8044 yes .
C(1) H(3) 3.2760 yes .
C(3) H(11A) 2.9795 yes .
C(3) H(11B) 2.9953 yes .
C(4) H(2) 3.2187 yes .
C(4) H(12A) 3.1018 yes .
C(4) H(12B) 3.1332 yes .
C(5) H(3) 3.2684 yes .
C(5) H(7) 3.2711 yes .
C(5) H(11A) 3.0903 yes .
C(5) H(11B) 3.0717 yes .
C(5) H(12A) 3.0444 yes .
C(5) H(12B) 3.0741 yes .
C(6) H(8) 3.2888 yes .
C(6) H(11A) 3.0830 yes .
C(6) H(11B) 3.0523 yes .
C(7) H(12A) 2.9274 yes .
C(7) H(12B) 2.9293 yes .
C(9) H(7) 3.2976 yes .
C(10) H(2) 3.3117 yes .
C(10) H(8) 3.2871 yes .
C(11) H(3) 2.9133 yes .
C(12) H(7) 2.8688 yes .
H(2) H(3) 2.3467 yes .
H(3) H(11A) 3.0274 yes .
H(3) H(11B) 3.0628 yes .
H(7) H(8) 2.3992 yes .
H(7) H(12A) 2.9672 yes .
H(7) H(12B) 2.9888 yes .
H(11A) H(12A) 2.2327 yes .
H(11A) H(12B) 2.7419 yes .
H(11B) H(12A) 2.7634 yes .
H(11B) H(12B) 2.2328 yes .
I(1) H(3) 3.2306 yes 2_645
I(1) H(7) 3.5983 yes 2_545
I(1) H(11B) 3.3000 yes 4_454
I(1) H(12A) 3.3789 yes 3_656
I(1) H(12B) 3.4628 yes 2_545
I(1) H(12B) 3.5889 yes 4_454
Br(1) H(2) 3.3446 yes 1_455
Br(1) H(8) 3.3011 yes 3_556
Br(1) H(11A) 3.1268 yes 3_656
Br(1) H(11B) 3.2035 yes 2_545
Br(1) H(12A) 3.2797 yes 3_656
Br(1) H(12B) 3.4312 yes 4_454
C(1) H(7) 3.5914 yes 3_656
C(1) H(11A) 3.0829 yes 4_454
C(1) H(12A) 3.2317 yes 4_454
C(2) H(7) 3.3042 yes 4_554
C(2) H(11A) 3.0723 yes 4_454
C(3) H(7) 2.9630 yes 4_554
C(3) H(8) 3.1373 yes 1_655
C(5) H(12A) 3.5403 yes 4_454
C(7) H(3) 3.3655 yes 4_455
C(8) H(3) 3.2054 yes 1_455
C(8) H(8) 3.2823 yes 3_556
C(9) H(12A) 3.2022 yes 4_454
C(10) H(12A) 2.9883 yes 4_454
H(2) Br(1) 3.3446 yes 1_655
H(2) H(7) 3.0802 yes 4_554
H(2) H(11A) 3.1924 yes 4_454
H(2) H(11B) 2.8267 yes 2_645
H(3) I(1) 3.2306 yes 2_655
H(3) C(7) 3.3655 yes 4_554
H(3) C(8) 3.2054 yes 1_655
H(3) H(7) 2.4651 yes 4_554
H(3) H(8) 2.8115 yes 1_655
H(3) H(12A) 3.5386 yes 4_554
H(7) I(1) 3.5983 yes 2_555
H(7) C(1) 3.5914 yes 3_656
H(7) C(2) 3.3042 yes 4_455
H(7) C(3) 2.9630 yes 4_455
H(7) H(2) 3.0802 yes 4_455
H(7) H(3) 2.4651 yes 4_455
H(7) H(11A) 3.4266 yes 1_455
H(8) Br(1) 3.3011 yes 3_556
H(8) C(3) 3.1373 yes 1_455
H(8) C(8) 3.2823 yes 3_556
H(8) H(3) 2.8115 yes 1_455
H(8) H(8) 2.4583 yes 3_556
H(8) H(11A) 3.4282 yes 1_455
H(11A) Br(1) 3.1268 yes 3_656
H(11A) C(1) 3.0829 yes 4_555
H(11A) C(2) 3.0723 yes 4_555
H(11A) H(2) 3.1924 yes 4_555
H(11A) H(7) 3.4266 yes 1_655
H(11A) H(8) 3.4282 yes 1_655
H(11B) I(1) 3.3000 yes 4_555
H(11B) Br(1) 3.2035 yes 2_555
H(11B) H(2) 2.8267 yes 2_655
H(11B) H(12B) 3.3467 yes 3_666
H(12A) I(1) 3.3789 yes 3_656
H(12A) Br(1) 3.2797 yes 3_656
H(12A) C(1) 3.2317 yes 4_555
H(12A) C(5) 3.5403 yes 4_555
H(12A) C(9) 3.2022 yes 4_555
H(12A) C(10) 2.9883 yes 4_555
H(12A) H(3) 3.5386 yes 4_455
H(12B) I(1) 3.4628 yes 2_555
H(12B) I(1) 3.5889 yes 4_555
H(12B) Br(1) 3.4312 yes 4_555
H(12B) H(11B) 3.3467 yes 3_666
H(12B) H(12B) 3.0352 yes 3_666

loop_
_geom_torsion_atom_site_label_1
_geom_torsion_atom_site_label_2
_geom_torsion_atom_site_label_3
_geom_torsion_atom_site_label_4
_geom_torsion
_geom_torsion_publ_flag
I(1) C(1) C(10) C(9) -2.3(13) no
C(2) C(1) C(10) C(5) 0.5(12) no
C(10) C(1) C(2) C(3) -1.1(16) no
C(1) C(2) C(3) C(4) 0.3(18) no
C(2) C(3) C(4) C(5) 1.0(15) no
C(3) C(4) C(5) C(10) -1.6(14) no
C(5) C(4) C(11) C(12) 1.5(10) no
C(11) C(4) C(5) C(6) -0.0(10) no
C(4) C(5) C(6) C(12) -1.6(10) no
C(4) C(5) C(10) C(1) 0.8(12) no
C(6) C(5) C(10) C(9) -1.3(12) no
C(10) C(5) C(6) C(7) 2.2(13) no
C(5) C(6) C(7) C(8) -5.2(13) no
C(5) C(6) C(12) C(11) 2.5(10) no
C(6) C(7) C(8) C(9) 7.8(14) no
C(7) C(8) C(9) C(10) -7.2(14) no
Br(1) C(9) C(10) C(1) -4.3(13) no
C(8) C(9) C(10) C(5) 3.8(12) no
C(4) C(11) C(12) C(6) -2.3(10) no
